data_7131229
loop_
_publ_author_name
'Ling, Li'
'Song, Zeli'
'Shan, He'
'Wang, Chao'
'Li, Shouting'
'Wang, Yanjiao'
'Hu, Jianfeng'
'Chen, Qian'
'Zhang, Hao'
'Yang, Yong'

_publ_section_title
;
 Design and synthesis of a new family of planar and central chiral
 ferrocenyl phosphine ligands.
;
_journal_issue 19
_journal_name_full 'Chemical communications (Cambridge, England)'
_journal_page_first 2739
_journal_page_last 2742
_journal_paper_doi 10.1039/d2cc06492h
_journal_volume 59
_journal_year 2023
_chemical_absolute_configuration rmad
_chemical_formula_sum 'C29 H28 Fe S2'
_chemical_formula_weight 496.48
_space_group_crystal_system orthorhombic
_space_group_IT_number 19
_space_group_name_Hall 'P 2ac 2ab'
_space_group_name_H-M_alt 'P 21 21 21'
_atom_sites_solution_hydrogens geom
_audit_creation_method SHELXL-2014/7
_audit_update_record
;
2022-04-16 deposited with the CCDC.	2023-01-26 downloaded from the CCDC.
;
_cell_angle_alpha 90
_cell_angle_beta 90
_cell_angle_gamma 90
_cell_formula_units_Z 4
_cell_length_a 8.559(5)
_cell_length_b 11.896(6)
_cell_length_c 23.988(13)
_cell_measurement_reflns_used 5957
_cell_measurement_temperature 296(2)
_cell_measurement_theta_max 24.07
_cell_measurement_theta_min 2.41
_cell_volume 2442(2)
_computing_structure_refinement 'SHELXL-2014/7 (Sheldrick, 2014)'
_diffrn_ambient_temperature 296(2)
_diffrn_measured_fraction_theta_full 1.000
_diffrn_measured_fraction_theta_max 0.966
_diffrn_measurement_device_type 'Bruker APEX-II CCD'
_diffrn_measurement_method '\f and \w scans'
_diffrn_radiation_type MoK\a
_diffrn_radiation_wavelength 0.71073
_diffrn_reflns_av_R_equivalents 0.1552
_diffrn_reflns_av_unetI/netI 0.1302
_diffrn_reflns_Laue_measured_fraction_full 1.000
_diffrn_reflns_Laue_measured_fraction_max 0.966
_diffrn_reflns_limit_h_max 11
_diffrn_reflns_limit_h_min -11
_diffrn_reflns_limit_k_max 15
_diffrn_reflns_limit_k_min -16
_diffrn_reflns_limit_l_max 32
_diffrn_reflns_limit_l_min -32
_diffrn_reflns_number 32906
_diffrn_reflns_point_group_measured_fraction_full 1.000
_diffrn_reflns_point_group_measured_fraction_max 0.959
_diffrn_reflns_theta_full 25.242
_diffrn_reflns_theta_max 29.192
_diffrn_reflns_theta_min 1.698
_exptl_absorpt_coefficient_mu 0.803
_exptl_crystal_colour yellow
_exptl_crystal_density_diffrn 1.350
_exptl_crystal_description block
_exptl_crystal_F_000 1040
_exptl_crystal_size_max 0.2
_exptl_crystal_size_mid 0.2
_exptl_crystal_size_min 0.2
_refine_diff_density_max 0.892
_refine_diff_density_min -0.457
_refine_diff_density_rms 0.094
_refine_ls_abs_structure_details
;
 Flack x determined using 1246 quotients [(I+)-(I-)]/[(I+)+(I-)]
 (Parsons, Flack and Wagner, Acta Cryst. B69 (2013) 249-259).
;
_refine_ls_abs_structure_Flack 0.06(2)
_refine_ls_extinction_coef 0.012(2)
_refine_ls_extinction_expression Fc^*^=kFc[1+0.001xFc^2^\l^3^/sin(2\q)]^-1/4^
_refine_ls_extinction_method 'SHELXL-2014/7 (Sheldrick 2014'
_refine_ls_goodness_of_fit_ref 0.951
_refine_ls_hydrogen_treatment constr
_refine_ls_matrix_type full
_refine_ls_number_parameters 290
_refine_ls_number_reflns 6340
_refine_ls_number_restraints 0
_refine_ls_restrained_S_all 0.951
_refine_ls_R_factor_all 0.1085
_refine_ls_R_factor_gt 0.0612
_refine_ls_shift/su_max 0.000
_refine_ls_shift/su_mean 0.000
_refine_ls_structure_factor_coef Fsqd
_refine_ls_weighting_details 'w=1/[\s^2^(Fo^2^)+(0.0720P)^2^] where P=(Fo^2^+2Fc^2^)/3'
_refine_ls_weighting_scheme calc
_refine_ls_wR_factor_gt 0.1484
_refine_ls_wR_factor_ref 0.1713
_reflns_Friedel_coverage 0.759
_reflns_Friedel_fraction_full 0.999
_reflns_Friedel_fraction_max 0.949
_reflns_number_gt 3926
_reflns_number_total 6340
_reflns_threshold_expression 'I > 2\s(I)'
_cod_data_source_file d2cc06492h2.cif
_cod_data_source_block wangyanjiao2021112602
_cod_depositor_comments 'Adding full bibliography for 7131222--7131231.cif.'
_cod_database_code 7131229
_shelx_shelxl_version_number 2014/7
_shelx_space_group_comment
;
The symmetry employed for this shelxl refinement is uniquely defined
by the following loop, which should always be used as a source of
symmetry information in preference to the above space-group names.
They are only intended as comments.
;

loop_
_space_group_symop_operation_xyz
'x, y, z'
'x+1/2, -y+1/2, -z'
'-x, y+1/2, -z+1/2'
'-x+1/2, -y, z+1/2'

loop_
_atom_site_label
_atom_site_type_symbol
_atom_site_fract_x
_atom_site_fract_y
_atom_site_fract_z
_atom_site_U_iso_or_equiv
_atom_site_adp_type
_atom_site_occupancy
_atom_site_site_symmetry_order
_atom_site_calc_flag
_atom_site_refinement_flags_posn
_atom_site_refinement_flags_adp
_atom_site_refinement_flags_occupancy
_atom_site_disorder_assembly
_atom_site_disorder_group
Fe1 Fe 0.95347(10) 0.63673(8) 0.16079(3) 0.0456(3) Uani 1 1 d . . . . .
S1 S 0.5249(2) 0.61049(14) 0.03249(6) 0.0487(4) Uani 1 1 d . . . . .
S2 S 0.5129(2) 0.72725(14) 0.13947(6) 0.0514(4) Uani 1 1 d . . . . .
C1 C 0.9464(16) 0.6128(10) 0.2442(3) 0.102(3) Uani 1 1 d . . . . .
H5 H 0.9092 0.5490 0.2622 0.122 Uiso 1 1 calc R U . . .
C2 C 0.8599(10) 0.7066(11) 0.2296(3) 0.088(3) Uani 1 1 d . . . . .
H4 H 0.7537 0.7169 0.2359 0.105 Uiso 1 1 calc R U . . .
C3 C 0.9575(15) 0.7808(9) 0.2043(4) 0.092(3) Uani 1 1 d . . . . .
H1 H 0.9298 0.8508 0.1901 0.110 Uiso 1 1 calc R U . . .
C4 C 1.1015(13) 0.7353(16) 0.2035(5) 0.112(5) Uani 1 1 d . . . . .
H3 H 1.1897 0.7702 0.1890 0.134 Uiso 1 1 calc R U . . .
C5 C 1.1001(15) 0.6319(15) 0.2268(4) 0.112(5) Uani 1 1 d . . . . .
H2 H 1.1845 0.5831 0.2305 0.135 Uiso 1 1 calc R U . . .
C6 C 0.8437(7) 0.5076(5) 0.1230(2) 0.0400(13) Uani 1 1 d . . . . .
C7 C 1.0029(7) 0.5006(6) 0.1137(2) 0.0501(16) Uani 1 1 d . . . . .
H28 H 1.0681 0.4414 0.1238 0.060 Uiso 1 1 calc R U . . .
C8 C 1.0479(8) 0.6007(6) 0.0860(2) 0.0537(16) Uani 1 1 d . . . . .
H27 H 1.1491 0.6189 0.0751 0.064 Uiso 1 1 calc R U . . .
C9 C 0.9147(7) 0.6684(6) 0.0777(2) 0.0454(15) Uani 1 1 d . . . . .
H6 H 0.9118 0.7379 0.0600 0.055 Uiso 1 1 calc R U . . .
C10 C 0.7871(6) 0.6110(5) 0.10123(19) 0.0357(12) Uani 1 1 d . . . . .
C11 C 0.6103(7) 0.6135(5) 0.1027(2) 0.0400(13) Uani 1 1 d . . . . .
C12 C 0.6329(9) 0.5030(6) -0.0047(3) 0.0553(17) Uani 1 1 d . . . . .
H17 H 0.7411 0.5054 0.0086 0.066 Uiso 1 1 calc R U . . .
C13 C 0.6343(12) 0.5340(8) -0.0660(3) 0.082(3) Uani 1 1 d . . . . .
H16 H 0.5273 0.5405 -0.0789 0.098 Uiso 1 1 calc R U . . .
H15 H 0.6832 0.6070 -0.0701 0.098 Uiso 1 1 calc R U . . .
C14 C 0.7178(15) 0.4518(11) -0.1019(4) 0.108(4) Uani 1 1 d . . . . .
H13 H 0.8286 0.4536 -0.0934 0.129 Uiso 1 1 calc R U . . .
H14 H 0.7045 0.4724 -0.1407 0.129 Uiso 1 1 calc R U . . .
C15 C 0.6543(17) 0.3317(9) -0.0924(4) 0.111(4) Uani 1 1 d . . . . .
H11 H 0.5484 0.3268 -0.1065 0.133 Uiso 1 1 calc R U . . .
H12 H 0.7180 0.2784 -0.1129 0.133 Uiso 1 1 calc R U . . .
C16 C 0.6554(18) 0.3011(8) -0.0310(4) 0.119(5) Uani 1 1 d . . . . .
H10 H 0.6052 0.2286 -0.0262 0.143 Uiso 1 1 calc R U . . .
H9 H 0.7627 0.2941 -0.0185 0.143 Uiso 1 1 calc R U . . .
C17 C 0.5733(13) 0.3864(6) 0.0044(3) 0.081(3) Uani 1 1 d . . . . .
H7 H 0.4624 0.3844 -0.0038 0.097 Uiso 1 1 calc R U . . .
H8 H 0.5866 0.3666 0.0434 0.097 Uiso 1 1 calc R U . . .
C18 C 0.5935(8) 0.8556(6) 0.1165(2) 0.0498(15) Uani 1 1 d . . . . .
C19 C 0.6097(11) 0.8876(7) 0.0627(3) 0.070(2) Uani 1 1 d . . . . .
H22 H 0.5882 0.8369 0.0342 0.084 Uiso 1 1 calc R U . . .
C20 C 0.6580(12) 0.9953(7) 0.0499(3) 0.078(3) Uani 1 1 d . . . . .
H18 H 0.6726 1.0150 0.0127 0.093 Uiso 1 1 calc R U . . .
C21 C 0.6847(11) 1.0729(8) 0.0901(4) 0.079(2) Uani 1 1 d . . . . .
H19 H 0.7139 1.1460 0.0811 0.094 Uiso 1 1 calc R U . . .
C22 C 0.6672(14) 1.0402(8) 0.1446(4) 0.088(3) Uani 1 1 d . . . . .
H20 H 0.6899 1.0912 0.1728 0.106 Uiso 1 1 calc R U . . .
C23 C 0.6172(11) 0.9349(7) 0.1585(3) 0.072(2) Uani 1 1 d . . . . .
H21 H 0.5993 0.9162 0.1956 0.086 Uiso 1 1 calc R U . . .
C24 C 0.5750(7) 0.5070(5) 0.1354(2) 0.0411(13) Uani 1 1 d . . . . .
C25 C 0.7084(7) 0.4474(5) 0.1470(2) 0.0422(13) Uani 1 1 d . . . . .
C26 C 0.6982(9) 0.3490(6) 0.1768(3) 0.0547(16) Uani 1 1 d . . . . .
H23 H 0.7870 0.3068 0.1844 0.066 Uiso 1 1 calc R U . . .
C27 C 0.5523(11) 0.3141(6) 0.1953(3) 0.066(2) Uani 1 1 d . . . . .
H24 H 0.5445 0.2488 0.2165 0.079 Uiso 1 1 calc R U . . .
C28 C 0.4194(9) 0.3736(7) 0.1830(3) 0.0613(19) Uani 1 1 d . . . . .
H26 H 0.3222 0.3477 0.1947 0.074 Uiso 1 1 calc R U . . .
C29 C 0.4317(7) 0.4717(6) 0.1533(2) 0.0494(15) Uani 1 1 d . . . . .
H25 H 0.3431 0.5140 0.1454 0.059 Uiso 1 1 calc R U . . .

loop_
_atom_site_aniso_label
_atom_site_aniso_U_11
_atom_site_aniso_U_22
_atom_site_aniso_U_33
_atom_site_aniso_U_23
_atom_site_aniso_U_13
_atom_site_aniso_U_12
Fe1 0.0411(5) 0.0674(6) 0.0283(4) -0.0082(4) -0.0005(3) -0.0004(4)
S1 0.0558(9) 0.0569(9) 0.0335(7) 0.0017(6) -0.0107(6) 0.0061(8)
S2 0.0555(10) 0.0576(9) 0.0410(7) 0.0012(7) 0.0102(7) 0.0097(8)
C1 0.160(11) 0.121(8) 0.024(3) -0.001(4) -0.006(5) 0.005(9)
C2 0.055(5) 0.158(10) 0.050(4) -0.054(6) 0.011(4) -0.004(6)
C3 0.115(8) 0.102(7) 0.059(5) -0.033(5) -0.017(6) -0.003(7)
C4 0.069(6) 0.191(14) 0.075(7) -0.063(9) -0.005(5) -0.028(9)
C5 0.097(8) 0.184(13) 0.056(5) -0.058(7) -0.046(5) 0.067(9)
C6 0.039(3) 0.051(4) 0.030(3) 0.000(3) 0.001(2) 0.003(3)
C7 0.042(3) 0.070(4) 0.039(3) -0.010(3) 0.000(2) 0.009(3)
C8 0.041(3) 0.083(5) 0.037(3) -0.013(3) 0.006(3) -0.003(4)
C9 0.048(3) 0.061(4) 0.027(3) -0.005(2) 0.003(2) -0.017(3)
C10 0.038(3) 0.050(3) 0.019(2) 0.000(2) 0.0022(19) -0.005(3)
C11 0.045(3) 0.050(4) 0.025(2) 0.002(2) -0.002(2) 0.002(3)
C12 0.063(4) 0.058(4) 0.044(3) -0.008(3) -0.017(3) 0.007(4)
C13 0.111(7) 0.094(6) 0.041(4) -0.006(4) 0.006(4) 0.001(6)
C14 0.122(9) 0.125(10) 0.076(6) -0.033(7) 0.025(6) 0.000(8)
C15 0.148(10) 0.109(9) 0.075(6) -0.042(6) -0.003(6) 0.022(8)
C16 0.193(13) 0.063(6) 0.101(8) -0.028(5) -0.050(8) 0.036(7)
C17 0.128(8) 0.059(5) 0.055(4) -0.002(4) -0.011(5) -0.005(5)
C18 0.055(4) 0.053(4) 0.041(3) -0.001(3) -0.006(3) 0.012(3)
C19 0.107(6) 0.061(5) 0.042(4) -0.006(3) 0.000(4) -0.012(5)
C20 0.127(8) 0.056(5) 0.049(4) 0.001(4) 0.008(4) -0.011(5)
C21 0.092(6) 0.061(5) 0.083(6) -0.003(4) -0.003(5) -0.009(5)
C22 0.147(9) 0.062(5) 0.055(5) -0.010(4) -0.027(5) -0.001(6)
C23 0.113(7) 0.066(5) 0.037(3) -0.004(4) -0.016(4) 0.018(5)
C24 0.040(3) 0.048(3) 0.035(3) 0.002(2) -0.002(2) -0.004(3)
C25 0.049(3) 0.053(3) 0.025(3) -0.001(2) -0.001(2) 0.005(3)
C26 0.065(4) 0.052(4) 0.047(3) 0.007(3) 0.004(3) -0.002(4)
C27 0.095(6) 0.058(4) 0.044(4) 0.009(3) 0.004(4) -0.004(5)
C28 0.068(5) 0.067(5) 0.048(3) 0.007(3) 0.010(3) -0.017(4)
C29 0.042(3) 0.064(4) 0.042(3) 0.004(3) 0.003(3) -0.006(3)

loop_
_atom_type_symbol
_atom_type_description
_atom_type_scat_dispersion_real
_atom_type_scat_dispersion_imag
_atom_type_scat_source
C C 0.0033 0.0016 'International Tables Vol C Tables 4.2.6.8 and 6.1.1.4'
H H 0.0000 0.0000 'International Tables Vol C Tables 4.2.6.8 and 6.1.1.4'
S S 0.1246 0.1234 'International Tables Vol C Tables 4.2.6.8 and 6.1.1.4'
Fe Fe 0.3463 0.8444 'International Tables Vol C Tables 4.2.6.8 and 6.1.1.4'

loop_
_geom_angle_atom_site_label_1
_geom_angle_atom_site_label_2
_geom_angle_atom_site_label_3
_geom_angle
_geom_angle_site_symmetry_1
_geom_angle_site_symmetry_3
_geom_angle_publ_flag
C4 Fe1 C3 39.2(5) . . ?
C4 Fe1 C2 65.9(4) . . ?
C3 Fe1 C2 39.5(4) . . ?
C4 Fe1 C8 109.0(4) . . ?
C3 Fe1 C8 129.6(4) . . ?
C2 Fe1 C8 167.8(5) . . ?
C4 Fe1 C6 165.6(6) . . ?
C3 Fe1 C6 153.2(4) . . ?
C2 Fe1 C6 119.8(3) . . ?
C8 Fe1 C6 67.9(3) . . ?
C4 Fe1 C7 128.4(4) . . ?
C3 Fe1 C7 166.5(4) . . ?
C2 Fe1 C7 150.8(4) . . ?
C8 Fe1 C7 41.2(3) . . ?
C6 Fe1 C7 40.1(2) . . ?
C4 Fe1 C5 39.2(5) . . ?
C3 Fe1 C5 66.8(5) . . ?
C2 Fe1 C5 67.5(4) . . ?
C8 Fe1 C5 116.3(4) . . ?
C6 Fe1 C5 128.3(5) . . ?
C7 Fe1 C5 106.6(4) . . ?
C4 Fe1 C1 66.1(5) . . ?
C3 Fe1 C1 66.8(4) . . ?
C2 Fe1 C1 40.1(4) . . ?
C8 Fe1 C1 149.7(5) . . ?
C6 Fe1 C1 108.9(4) . . ?
C7 Fe1 C1 116.5(4) . . ?
C5 Fe1 C1 40.5(5) . . ?
C4 Fe1 C10 152.3(6) . . ?
C3 Fe1 C10 120.3(4) . . ?
C2 Fe1 C10 111.0(3) . . ?
C8 Fe1 C10 68.0(2) . . ?
C6 Fe1 C10 41.0(2) . . ?
C7 Fe1 C10 68.6(2) . . ?
C5 Fe1 C10 167.9(6) . . ?
C1 Fe1 C10 130.6(4) . . ?
C4 Fe1 C9 119.4(5) . . ?
C3 Fe1 C9 110.5(4) . . ?
C2 Fe1 C9 130.9(4) . . ?
C8 Fe1 C9 40.5(3) . . ?
C6 Fe1 C9 68.2(2) . . ?
C7 Fe1 C9 68.8(3) . . ?
C5 Fe1 C9 149.9(5) . . ?
C1 Fe1 C9 168.7(5) . . ?
C10 Fe1 C9 40.2(2) . . ?
C12 S1 C11 105.2(3) . . ?
C18 S2 C11 108.3(3) . . ?
C2 C1 C5 107.3(11) . . ?
C2 C1 Fe1 69.6(4) . . ?
C5 C1 Fe1 69.7(5) . . ?
C2 C1 H5 126.4 . . ?
C5 C1 H5 126.4 . . ?
Fe1 C1 H5 125.8 . . ?
C3 C2 C1 108.0(9) . . ?
C3 C2 Fe1 70.0(5) . . ?
C1 C2 Fe1 70.3(5) . . ?
C3 C2 H4 126.0 . . ?
C1 C2 H4 126.0 . . ?
Fe1 C2 H4 125.3 . . ?
C4 C3 C2 107.9(12) . . ?
C4 C3 Fe1 70.4(6) . . ?
C2 C3 Fe1 70.5(5) . . ?
C4 C3 H1 126.1 . . ?
C2 C3 H1 126.1 . . ?
Fe1 C3 H1 124.6 . . ?
C3 C4 C5 110.7(12) . . ?
C3 C4 Fe1 70.4(5) . . ?
C5 C4 Fe1 71.0(7) . . ?
C3 C4 H3 124.7 . . ?
C5 C4 H3 124.7 . . ?
Fe1 C4 H3 125.6 . . ?
C4 C5 C1 106.2(11) . . ?
C4 C5 Fe1 69.9(6) . . ?
C1 C5 Fe1 69.8(5) . . ?
C4 C5 H2 126.9 . . ?
C1 C5 H2 126.9 . . ?
Fe1 C5 H2 125.1 . . ?
C7 C6 C10 109.2(6) . . ?
C7 C6 C25 143.6(6) . . ?
C10 C6 C25 107.2(5) . . ?
C7 C6 Fe1 70.0(4) . . ?
C10 C6 Fe1 70.4(3) . . ?
C25 C6 Fe1 124.0(4) . . ?
C6 C7 C8 107.0(6) . . ?
C6 C7 Fe1 69.9(4) . . ?
C8 C7 Fe1 69.2(4) . . ?
C6 C7 H28 126.5 . . ?
C8 C7 H28 126.5 . . ?
Fe1 C7 H28 126.0 . . ?
C9 C8 C7 109.0(6) . . ?
C9 C8 Fe1 71.3(3) . . ?
C7 C8 Fe1 69.6(3) . . ?
C9 C8 H27 125.5 . . ?
C7 C8 H27 125.5 . . ?
Fe1 C8 H27 125.1 . . ?
C10 C9 C8 107.1(6) . . ?
C10 C9 Fe1 69.3(3) . . ?
C8 C9 Fe1 68.1(3) . . ?
C10 C9 H6 126.4 . . ?
C8 C9 H6 126.4 . . ?
Fe1 C9 H6 127.6 . . ?
C9 C10 C6 107.6(5) . . ?
C9 C10 C11 140.9(6) . . ?
C6 C10 C11 110.4(5) . . ?
C9 C10 Fe1 70.5(3) . . ?
C6 C10 Fe1 68.6(3) . . ?
C11 C10 Fe1 132.7(3) . . ?
C10 C11 C24 101.2(5) . . ?
C10 C11 S2 119.0(4) . . ?
C24 C11 S2 106.3(4) . . ?
C10 C11 S1 112.1(4) . . ?
C24 C11 S1 112.2(4) . . ?
S2 C11 S1 106.1(3) . . ?
C17 C12 C13 111.8(6) . . ?
C17 C12 S1 114.1(6) . . ?
C13 C12 S1 108.1(5) . . ?
C17 C12 H17 107.5 . . ?
C13 C12 H17 107.5 . . ?
S1 C12 H17 107.5 . . ?
C14 C13 C12 114.0(9) . . ?
C14 C13 H16 108.8 . . ?
C12 C13 H16 108.8 . . ?
C14 C13 H15 108.8 . . ?
C12 C13 H15 108.8 . . ?
H16 C13 H15 107.7 . . ?
C13 C14 C15 110.7(9) . . ?
C13 C14 H13 109.5 . . ?
C15 C14 H13 109.5 . . ?
C13 C14 H14 109.5 . . ?
C15 C14 H14 109.5 . . ?
H13 C14 H14 108.1 . . ?
C16 C15 C14 111.3(9) . . ?
C16 C15 H11 109.4 . . ?
C14 C15 H11 109.4 . . ?
C16 C15 H12 109.4 . . ?
C14 C15 H12 109.4 . . ?
H11 C15 H12 108.0 . . ?
C17 C16 C15 112.7(8) . . ?
C17 C16 H10 109.1 . . ?
C15 C16 H10 109.1 . . ?
C17 C16 H9 109.1 . . ?
C15 C16 H9 109.1 . . ?
H10 C16 H9 107.8 . . ?
C12 C17 C16 112.7(9) . . ?
C12 C17 H7 109.1 . . ?
C16 C17 H7 109.1 . . ?
C12 C17 H8 109.1 . . ?
C16 C17 H8 109.1 . . ?
H7 C17 H8 107.8 . . ?
C19 C18 C23 118.9(7) . . ?
C19 C18 S2 125.6(6) . . ?
C23 C18 S2 114.7(5) . . ?
C18 C19 C20 120.3(7) . . ?
C18 C19 H22 119.8 . . ?
C20 C19 H22 119.8 . . ?
C21 C20 C19 121.6(7) . . ?
C21 C20 H18 119.2 . . ?
C19 C20 H18 119.2 . . ?
C20 C21 C22 117.8(8) . . ?
C20 C21 H19 121.1 . . ?
C22 C21 H19 121.1 . . ?
C23 C22 C21 121.8(8) . . ?
C23 C22 H20 119.1 . . ?
C21 C22 H20 119.1 . . ?
C22 C23 C18 119.4(7) . . ?
C22 C23 H21 120.3 . . ?
C18 C23 H21 120.3 . . ?
C29 C24 C25 121.6(6) . . ?
C29 C24 C11 126.6(6) . . ?
C25 C24 C11 111.7(5) . . ?
C24 C25 C26 119.5(6) . . ?
C24 C25 C6 108.8(5) . . ?
C26 C25 C6 131.7(6) . . ?
C25 C26 C27 118.6(7) . . ?
C25 C26 H23 120.7 . . ?
C27 C26 H23 120.7 . . ?
C28 C27 C26 121.5(6) . . ?
C28 C27 H24 119.3 . . ?
C26 C27 H24 119.3 . . ?
C29 C28 C27 119.1(6) . . ?
C29 C28 H26 120.4 . . ?
C27 C28 H26 120.4 . . ?
C24 C29 C28 119.6(6) . . ?
C24 C29 H25 120.2 . . ?
C28 C29 H25 120.2 . . ?

loop_
_geom_bond_atom_site_label_1
_geom_bond_atom_site_label_2
_geom_bond_distance
_geom_bond_site_symmetry_2
_geom_bond_publ_flag
Fe1 C4 2.008(10) . ?
Fe1 C3 2.007(9) . ?
Fe1 C2 2.013(7) . ?
Fe1 C8 2.013(6) . ?
Fe1 C6 2.016(6) . ?
Fe1 C7 2.019(6) . ?
Fe1 C5 2.021(8) . ?
Fe1 C1 2.021(7) . ?
Fe1 C10 2.041(5) . ?
Fe1 C9 2.055(6) . ?
S1 C12 1.813(7) . ?
S1 C11 1.837(5) . ?
S2 C18 1.763(7) . ?
S2 C11 1.817(6) . ?
C1 C2 1.383(14) . ?
C1 C5 1.399(16) . ?
C1 H5 0.9300 . ?
C2 C3 1.358(14) . ?
C2 H4 0.9300 . ?
C3 C4 1.347(16) . ?
C3 H1 0.9300 . ?
C4 C5 1.350(18) . ?
C4 H3 0.9300 . ?
C5 H2 0.9300 . ?
C6 C7 1.383(9) . ?
C6 C10 1.421(8) . ?
C6 C25 1.478(8) . ?
C7 C8 1.417(10) . ?
C7 H28 0.9300 . ?
C8 C9 1.409(9) . ?
C8 H27 0.9300 . ?
C9 C10 1.407(8) . ?
C9 H6 0.9300 . ?
C10 C11 1.514(8) . ?
C11 C24 1.519(8) . ?
C12 C17 1.494(11) . ?
C12 C13 1.515(10) . ?
C12 H17 0.9800 . ?
C13 C14 1.486(13) . ?
C13 H16 0.9700 . ?
C13 H15 0.9700 . ?
C14 C15 1.545(16) . ?
C14 H13 0.9700 . ?
C14 H14 0.9700 . ?
C15 C16 1.516(13) . ?
C15 H11 0.9700 . ?
C15 H12 0.9700 . ?
C16 C17 1.499(13) . ?
C16 H10 0.9700 . ?
C16 H9 0.9700 . ?
C17 H7 0.9700 . ?
C17 H8 0.9700 . ?
C18 C19 1.353(9) . ?
C18 C23 1.394(9) . ?
C19 C20 1.380(11) . ?
C19 H22 0.9300 . ?
C20 C21 1.355(11) . ?
C20 H18 0.9300 . ?
C21 C22 1.372(12) . ?
C21 H19 0.9300 . ?
C22 C23 1.365(12) . ?
C22 H20 0.9300 . ?
C23 H21 0.9300 . ?
C24 C29 1.366(9) . ?
C24 C25 1.372(8) . ?
C25 C26 1.374(9) . ?
C26 C27 1.389(10) . ?
C26 H23 0.9300 . ?
C27 C28 1.372(11) . ?
C27 H24 0.9300 . ?
C28 C29 1.372(10) . ?
C28 H26 0.9300 . ?
C29 H25 0.9300 . ?

loop_
_geom_hbond_atom_site_label_D
_geom_hbond_atom_site_label_H
_geom_hbond_atom_site_label_A
_geom_hbond_distance_DH
_geom_hbond_distance_HA
_geom_hbond_distance_DA
_geom_hbond_angle_DHA
_geom_hbond_site_symmetry_A
C19 H22 S1 0.93 2.75 3.453(8) 133.3 .
C19 H22 S1 0.93 2.75 3.453(8) 133.3 .
C19 H22 S1 0.93 2.75 3.453(8) 133.3 .

loop_
_geom_torsion_atom_site_label_1
_geom_torsion_atom_site_label_2
_geom_torsion_atom_site_label_3
_geom_torsion_atom_site_label_4
_geom_torsion
_geom_torsion_site_symmetry_1
_geom_torsion_site_symmetry_2
_geom_torsion_site_symmetry_3
_geom_torsion_site_symmetry_4
_geom_torsion_publ_flag
C5 C1 C2 C3 -0.3(9) . . . . ?
Fe1 C1 C2 C3 -60.1(5) . . . . ?
C5 C1 C2 Fe1 59.8(6) . . . . ?
C1 C2 C3 C4 -0.5(9) . . . . ?
Fe1 C2 C3 C4 -60.8(6) . . . . ?
C1 C2 C3 Fe1 60.3(6) . . . . ?
C2 C3 C4 C5 1.2(10) . . . . ?
Fe1 C3 C4 C5 -59.7(7) . . . . ?
C2 C3 C4 Fe1 60.8(6) . . . . ?
C3 C4 C5 C1 -1.3(11) . . . . ?
Fe1 C4 C5 C1 -60.7(6) . . . . ?
C3 C4 C5 Fe1 59.4(7) . . . . ?
C2 C1 C5 C4 1.0(10) . . . . ?
Fe1 C1 C5 C4 60.7(6) . . . . ?
C2 C1 C5 Fe1 -59.8(6) . . . . ?
C10 C6 C7 C8 0.2(7) . . . . ?
C25 C6 C7 C8 179.8(7) . . . . ?
Fe1 C6 C7 C8 -59.5(4) . . . . ?
C10 C6 C7 Fe1 59.7(4) . . . . ?
C25 C6 C7 Fe1 -120.7(9) . . . . ?
C6 C7 C8 C9 -0.8(7) . . . . ?
Fe1 C7 C8 C9 -60.7(4) . . . . ?
C6 C7 C8 Fe1 59.9(4) . . . . ?
C7 C8 C9 C10 1.1(6) . . . . ?
Fe1 C8 C9 C10 -58.6(4) . . . . ?
C7 C8 C9 Fe1 59.6(4) . . . . ?
C8 C9 C10 C6 -0.9(6) . . . . ?
Fe1 C9 C10 C6 -58.7(4) . . . . ?
C8 C9 C10 C11 -167.4(6) . . . . ?
Fe1 C9 C10 C11 134.8(8) . . . . ?
C8 C9 C10 Fe1 57.8(4) . . . . ?
C7 C6 C10 C9 0.4(6) . . . . ?
C25 C6 C10 C9 -179.3(4) . . . . ?
Fe1 C6 C10 C9 59.9(4) . . . . ?
C7 C6 C10 C11 171.4(5) . . . . ?
C25 C6 C10 C11 -8.4(6) . . . . ?
Fe1 C6 C10 C11 -129.1(4) . . . . ?
C7 C6 C10 Fe1 -59.5(4) . . . . ?
C25 C6 C10 Fe1 120.7(4) . . . . ?
C9 C10 C11 C24 173.9(7) . . . . ?
C6 C10 C11 C24 7.7(5) . . . . ?
Fe1 C10 C11 C24 -71.5(6) . . . . ?
C9 C10 C11 S2 -70.2(8) . . . . ?
C6 C10 C11 S2 123.6(4) . . . . ?
Fe1 C10 C11 S2 44.3(7) . . . . ?
C9 C10 C11 S1 54.3(9) . . . . ?
C6 C10 C11 S1 -111.9(4) . . . . ?
Fe1 C10 C11 S1 168.8(4) . . . . ?
C18 S2 C11 C10 50.0(5) . . . . ?
C18 S2 C11 C24 163.2(4) . . . . ?
C18 S2 C11 S1 -77.3(3) . . . . ?
C12 S1 C11 C10 44.9(5) . . . . ?
C12 S1 C11 C24 -68.2(5) . . . . ?
C12 S1 C11 S2 176.2(3) . . . . ?
C11 S1 C12 C17 84.3(6) . . . . ?
C11 S1 C12 C13 -150.7(5) . . . . ?
C17 C12 C13 C14 -52.9(11) . . . . ?
S1 C12 C13 C14 -179.3(8) . . . . ?
C12 C13 C14 C15 53.0(13) . . . . ?
C13 C14 C15 C16 -52.5(15) . . . . ?
C14 C15 C16 C17 53.0(16) . . . . ?
C13 C12 C17 C16 51.6(11) . . . . ?
S1 C12 C17 C16 174.6(7) . . . . ?
C15 C16 C17 C12 -53.1(14) . . . . ?
C11 S2 C18 C19 51.3(7) . . . . ?
C11 S2 C18 C23 -139.5(6) . . . . ?
C23 C18 C19 C20 3.8(13) . . . . ?
S2 C18 C19 C20 172.6(7) . . . . ?
C18 C19 C20 C21 -2.6(16) . . . . ?
C19 C20 C21 C22 2.1(16) . . . . ?
C20 C21 C22 C23 -3.1(16) . . . . ?
C21 C22 C23 C18 4.5(15) . . . . ?
C19 C18 C23 C22 -4.7(12) . . . . ?
S2 C18 C23 C22 -174.7(7) . . . . ?
C10 C11 C24 C29 174.1(6) . . . . ?
S2 C11 C24 C29 49.2(7) . . . . ?
S1 C11 C24 C29 -66.3(7) . . . . ?
C10 C11 C24 C25 -4.3(6) . . . . ?
S2 C11 C24 C25 -129.2(5) . . . . ?
S1 C11 C24 C25 115.3(5) . . . . ?
C29 C24 C25 C26 0.8(9) . . . . ?
C11 C24 C25 C26 179.4(5) . . . . ?
C29 C24 C25 C6 -179.0(6) . . . . ?
C11 C24 C25 C6 -0.5(6) . . . . ?
C7 C6 C25 C24 -174.2(8) . . . . ?
C10 C6 C25 C24 5.5(6) . . . . ?
Fe1 C6 C25 C24 83.1(6) . . . . ?
C7 C6 C25 C26 6.0(13) . . . . ?
C10 C6 C25 C26 -174.3(6) . . . . ?
Fe1 C6 C25 C26 -96.7(8) . . . . ?
C24 C25 C26 C27 -1.3(9) . . . . ?
C6 C25 C26 C27 178.5(6) . . . . ?
C25 C26 C27 C28 2.0(11) . . . . ?
C26 C27 C28 C29 -2.1(11) . . . . ?
C25 C24 C29 C28 -0.9(9) . . . . ?
C11 C24 C29 C28 -179.2(6) . . . . ?
C27 C28 C29 C24 1.6(10) . . . . ?
